data_7704808
loop_
_publ_author_name
'Huentupil, Yosselin'
'Chung, Patricio'
'Novoa, N\'estor'
'Arancibia, Rodrigo'
'Roussel, Pascal'
'Oyarzo, Juan'
'Klahn, A. Hugo'
'Silva, Carlos'
'Calvis, Carme'
'Messeguer, Ramon'
'Bosque, Ram\'on'
'L\'opez, Concepci\'on'

_publ_section_title
;
 Novel multifunctional and multitarget homo- (Fe<sub>2</sub>) and
 heterobimetallic [(Fe,M) with M = Re or Mn] sulfonyl hydrazones.
;
_journal_issue 35
_journal_name_full 'Dalton transactions (Cambridge, England : 2003)'
_journal_page_first 12249
_journal_page_last 12265
_journal_paper_doi 10.1039/d0dt01756f
_journal_volume 49
_journal_year 2020
_chemical_formula_moiety 'C19 H15 Fe N2 O5 Re S'
_chemical_formula_sum 'C19 H15 Fe N2 O5 Re S'
_chemical_formula_weight 625.44
_space_group_crystal_system monoclinic
_space_group_IT_number 14
_space_group_name_Hall '-P 2yn'
_space_group_name_H-M_alt 'P 1 21/n 1'
_atom_sites_solution_hydrogens mixed
_atom_sites_solution_primary iterative
_audit_creation_date 2016-08-26
_audit_creation_method
;
Olex2 1.2
(compiled 2016.08.25 svn.r3337 for OlexSys, GUI svn.r5221)
;
_audit_update_record
;
2020-05-13 deposited with the CCDC.	2020-07-09 downloaded from the CCDC.
;
_cell_angle_alpha 90
_cell_angle_beta 99.323(2)
_cell_angle_gamma 90
_cell_formula_units_Z 4
_cell_length_a 12.6127(8)
_cell_length_b 7.7038(5)
_cell_length_c 22.0053(15)
_cell_measurement_reflns_used 9368
_cell_measurement_temperature 298
_cell_measurement_theta_max 27.18
_cell_measurement_theta_min 2.81
_cell_volume 2109.9(2)
_computing_cell_refinement 'SAINT v8.34A (Bruker, 2013)'
_computing_data_reduction 'SAINT v8.34A (Bruker, 2013)'
_computing_molecular_graphics 'Olex2 (Dolomanov et al., 2009)'
_computing_publication_material 'Olex2 (Dolomanov et al., 2009)'
_computing_structure_refinement 'ShelXL (Sheldrick, 2015)'
_computing_structure_solution
;
Superflip (Palatinus & Chapuis, 2007;Palatinus & van der Lee, 2008;
Palatinus et al., 2012)
;
_diffrn_ambient_temperature 298
_diffrn_detector 'Bruker APEX2 area detector'
_diffrn_detector_area_resol_mean 7.9
_diffrn_detector_type 'CCD area detector'
_diffrn_measured_fraction_theta_full 1.000
_diffrn_measured_fraction_theta_max 0.999
_diffrn_measurement_device 'three-circle diffractometer'
_diffrn_measurement_device_type 'Bruker SMART APEX2 area detector'
_diffrn_measurement_method '\w and \f scans'
_diffrn_radiation_monochromator 'mirror optics'
_diffrn_radiation_probe x-ray
_diffrn_radiation_type MoK\a
_diffrn_radiation_wavelength 0.71073
_diffrn_reflns_av_R_equivalents 0.0309
_diffrn_reflns_av_unetI/netI 0.0164
_diffrn_reflns_Laue_measured_fraction_full 1.000
_diffrn_reflns_Laue_measured_fraction_max 0.999
_diffrn_reflns_limit_h_max 16
_diffrn_reflns_limit_h_min -16
_diffrn_reflns_limit_k_max 10
_diffrn_reflns_limit_k_min -9
_diffrn_reflns_limit_l_max 27
_diffrn_reflns_limit_l_min -28
_diffrn_reflns_number 38721
_diffrn_reflns_point_group_measured_fraction_full 1.000
_diffrn_reflns_point_group_measured_fraction_max 0.999
_diffrn_reflns_theta_full 25.242
_diffrn_reflns_theta_max 27.504
_diffrn_reflns_theta_min 1.749
_diffrn_source 'microfocus sealed X-ray tube'
_diffrn_source_type 'Incoatec I\ms'
_diffrn_standards_number 0
_exptl_absorpt_coefficient_mu 6.550
_exptl_absorpt_correction_T_max 0.7456
_exptl_absorpt_correction_T_min 0.5087
_exptl_absorpt_correction_type multi-scan
_exptl_absorpt_process_details
;
SADABS-2014/3 (Bruker,2014/3) was used for absorption correction.
wR2(int) was 0.1060 before and 0.0419 after correction.
The Ratio of minimum to maximum transmission is 0.6823.
The \l/2 correction factor is 0.00150.
;
_exptl_crystal_colour yellow
_exptl_crystal_colour_primary yellow
_exptl_crystal_density_diffrn 1.969
_exptl_crystal_description block
_exptl_crystal_F_000 1200
_exptl_crystal_size_max 0.155
_exptl_crystal_size_mid 0.134
_exptl_crystal_size_min 0.088
_refine_diff_density_max 1.239
_refine_diff_density_min -0.830
_refine_diff_density_rms 0.072
_refine_ls_extinction_method none
_refine_ls_goodness_of_fit_ref 1.071
_refine_ls_hydrogen_treatment mixed
_refine_ls_matrix_type full
_refine_ls_number_parameters 266
_refine_ls_number_reflns 4843
_refine_ls_number_restraints 0
_refine_ls_restrained_S_all 1.071
_refine_ls_R_factor_all 0.0301
_refine_ls_R_factor_gt 0.0250
_refine_ls_shift/su_max 0.002
_refine_ls_shift/su_mean 0.000
_refine_ls_structure_factor_coef Fsqd
_refine_ls_weighting_details 'w=1/[\s^2^(Fo^2^)+(0.0218P)^2^+2.3111P] where P=(Fo^2^+2Fc^2^)/3'
_refine_ls_weighting_scheme calc
_refine_ls_wR_factor_gt 0.0544
_refine_ls_wR_factor_ref 0.0562
_reflns_Friedel_coverage 0.000
_reflns_number_gt 4305
_reflns_number_total 4843
_reflns_threshold_expression 'I > 2\s(I)'
_cod_data_source_file d0dt01756f2.cif
_cod_data_source_block mo_arrancibia_5_rt_0m
_cod_depositor_comments 'Adding full bibliography for 7704807--7704809.cif.'
_cod_database_code 7704808
_shelx_space_group_comment
;
The symmetry employed for this shelxl refinement is uniquely defined
by the following loop, which should always be used as a source of
symmetry information in preference to the above space-group names.
They are only intended as comments.
;
_olex2_refinement_description
;
1. Fixed Uiso
 At 1.2 times of:
  All C(H) groups
2.a Aromatic/amide H refined with riding coordinates:
 C5(H5), C14(H14), C4(H4), C11(H11), C9(H9), C17(H17), C18(H18), C15(H15),
 C2(H2A), C3(H3), C13(H13), C12(H12), C19(H19), C16(H16)
;
_shelx_shelxl_version_number 2016/4
_olex2_submission_special_instructions 'No special instructions were received'

loop_
_space_group_symop_operation_xyz
'x, y, z'
'-x+1/2, y+1/2, -z+1/2'
'-x, -y, -z'
'x-1/2, -y-1/2, z-1/2'

loop_
_atom_site_label
_atom_site_type_symbol
_atom_site_fract_x
_atom_site_fract_y
_atom_site_fract_z
_atom_site_U_iso_or_equiv
_atom_site_adp_type
_atom_site_occupancy
_atom_site_site_symmetry_order
_atom_site_calc_flag
_atom_site_refinement_flags_posn
_atom_site_refinement_flags_adp
_atom_site_refinement_flags_occupancy
_atom_site_disorder_assembly
_atom_site_disorder_group
Re1 Re 0.89369(2) 0.65111(2) 0.37995(2) 0.05179(6) Uani 1 1 d . . . . .
Fe1 Fe 0.59551(4) 0.62067(6) 0.65861(2) 0.04860(12) Uani 1 1 d . . . . .
S1 S 0.63144(6) 0.97636(10) 0.58249(3) 0.03982(16) Uani 1 1 d . . . . .
O1 O 0.7425(3) 0.6748(6) 0.25670(17) 0.1080(13) Uani 1 1 d . . . . .
O5 O 0.52293(17) 1.0374(3) 0.57859(10) 0.0492(5) Uani 1 1 d . . . . .
C5 C 0.9520(3) 0.7872(6) 0.47247(17) 0.0595(9) Uani 1 1 d . . . . .
H5 H 0.941733 0.738126 0.509687 0.071 Uiso 1 1 calc R . . . .
O4 O 0.71299(19) 1.0456(3) 0.62802(11) 0.0578(6) Uani 1 1 d . . . . .
C6 C 0.7981(3) 0.6631(6) 0.3033(2) 0.0679(11) Uani 1 1 d . . . . .
N2 N 0.6621(2) 1.0281(4) 0.51465(13) 0.0468(6) Uani 1 1 d . . . . .
C10 C 0.6324(3) 0.7530(4) 0.58762(13) 0.0414(7) Uani 1 1 d . . . . .
N1 N 0.7608(2) 0.9590(4) 0.50481(13) 0.0472(6) Uani 1 1 d . . . . .
C14 C 0.5447(4) 0.6408(4) 0.56674(15) 0.0571(9) Uani 1 1 d . . . . .
H14 H 0.476699 0.673171 0.547047 0.069 Uiso 1 1 calc R . . . .
O2 O 1.0072(3) 0.3485(5) 0.3282(3) 0.1316(18) Uani 1 1 d . . . . .
C4 C 1.0420(3) 0.7618(7) 0.4433(2) 0.0741(12) Uani 1 1 d . . . . .
H4 H 1.101178 0.692876 0.457836 0.089 Uiso 1 1 calc R . . . .
C11 C 0.7241(3) 0.6527(5) 0.61467(18) 0.0592(9) Uani 1 1 d . . . . .
H11 H 0.791455 0.694697 0.631835 0.071 Uiso 1 1 calc R . . . .
C1 C 0.8797(3) 0.8999(5) 0.43572(16) 0.0506(8) Uani 1 1 d . . . . .
C9 C 0.7786(3) 0.9680(4) 0.45033(16) 0.0497(8) Uani 1 1 d . . . . .
H9 H 0.728168 1.017342 0.419700 0.060 Uiso 1 1 calc R . . . .
C7 C 0.9627(3) 0.4614(7) 0.3477(3) 0.0856(14) Uani 1 1 d . . . . .
O3 O 0.7426(3) 0.4058(6) 0.4334(2) 0.1234(15) Uani 1 1 d . . . . .
C17 C 0.6045(5) 0.5158(9) 0.7435(2) 0.0998(18) Uani 1 1 d . . . . .
H17 H 0.644415 0.418230 0.757597 0.120 Uiso 1 1 calc R . . . .
C18 C 0.6401(5) 0.6839(10) 0.7481(2) 0.101(2) Uani 1 1 d . . . . .
H18 H 0.708355 0.720080 0.766048 0.121 Uiso 1 1 calc R . . . .
C15 C 0.4713(5) 0.6833(14) 0.7006(3) 0.122(3) Uani 1 1 d . . . . .
H15 H 0.404709 0.720119 0.680246 0.147 Uiso 1 1 calc R . . . .
C2 C 0.9277(3) 0.9420(6) 0.38321(18) 0.0640(10) Uani 1 1 d . . . . .
H2A H 0.897761 1.013165 0.350800 0.077 Uiso 1 1 calc R . . . .
C3 C 1.0271(3) 0.8585(6) 0.3885(2) 0.0752(13) Uani 1 1 d . . . . .
H3 H 1.075031 0.865748 0.360609 0.090 Uiso 1 1 calc R . . . .
C13 C 0.5809(4) 0.4716(5) 0.58170(19) 0.0782(13) Uani 1 1 d . . . . .
H13 H 0.539743 0.371226 0.574457 0.094 Uiso 1 1 calc R . . . .
C12 C 0.6912(4) 0.4783(5) 0.6099(2) 0.0764(13) Uani 1 1 d . . . . .
H12 H 0.734174 0.382959 0.622952 0.092 Uiso 1 1 calc R . . . .
C19 C 0.5587(8) 0.7888(8) 0.7219(3) 0.114(2) Uani 1 1 d . . . . .
H19 H 0.561132 0.909065 0.718910 0.137 Uiso 1 1 calc R . . . .
C16 C 0.5008(6) 0.5164(11) 0.7148(3) 0.119(2) Uani 1 1 d . . . . .
H16 H 0.457278 0.419096 0.706288 0.142 Uiso 1 1 calc R . . . .
C8 C 0.7987(4) 0.4962(7) 0.4119(2) 0.0793(13) Uani 1 1 d . . . . .
H2 H 0.613(3) 1.014(5) 0.4882(17) 0.051(11) Uiso 1 1 d . . . . .

loop_
_atom_site_aniso_label
_atom_site_aniso_U_11
_atom_site_aniso_U_22
_atom_site_aniso_U_33
_atom_site_aniso_U_23
_atom_site_aniso_U_13
_atom_site_aniso_U_12
Re1 0.04214(8) 0.05861(10) 0.05387(9) -0.00210(7) 0.00548(6) -0.01038(6)
Fe1 0.0547(3) 0.0506(3) 0.0387(2) 0.0066(2) 0.0021(2) -0.0027(2)
S1 0.0428(4) 0.0350(4) 0.0402(4) -0.0043(3) 0.0020(3) -0.0015(3)
O1 0.085(2) 0.150(4) 0.078(2) 0.012(2) -0.0203(18) -0.033(2)
O5 0.0495(12) 0.0459(13) 0.0510(13) -0.0055(10) 0.0051(10) 0.0088(10)
C5 0.0498(18) 0.076(3) 0.050(2) -0.0062(18) 0.0024(15) -0.0090(18)
O4 0.0588(14) 0.0575(15) 0.0526(14) -0.0114(11) -0.0046(11) -0.0130(11)
C6 0.053(2) 0.081(3) 0.067(3) -0.002(2) 0.0025(19) -0.0164(19)
N2 0.0450(14) 0.0469(16) 0.0476(16) 0.0064(13) 0.0044(12) -0.0023(12)
C10 0.0539(17) 0.0370(16) 0.0336(15) 0.0014(12) 0.0081(13) 0.0059(13)
N1 0.0411(13) 0.0492(16) 0.0510(16) 0.0034(13) 0.0064(11) -0.0076(11)
C14 0.085(3) 0.0423(19) 0.0381(17) 0.0000(14) -0.0064(17) -0.0112(17)
O2 0.088(3) 0.104(3) 0.200(5) -0.060(3) 0.014(3) 0.020(2)
C4 0.0421(18) 0.102(3) 0.077(3) -0.026(3) 0.0047(18) -0.013(2)
C11 0.062(2) 0.060(2) 0.058(2) 0.0112(17) 0.0177(17) 0.0192(17)
C1 0.0532(18) 0.0516(19) 0.0484(19) 0.0007(15) 0.0128(15) -0.0128(15)
C9 0.0557(18) 0.0458(18) 0.0472(19) 0.0068(15) 0.0069(15) -0.0074(15)
C7 0.056(2) 0.081(3) 0.116(4) -0.020(3) 0.001(2) -0.004(2)
O3 0.108(3) 0.128(3) 0.132(3) 0.039(3) 0.016(3) -0.059(3)
C17 0.118(5) 0.121(5) 0.064(3) 0.042(3) 0.024(3) 0.018(4)
C18 0.105(4) 0.159(6) 0.039(2) -0.004(3) 0.010(2) -0.041(4)
C15 0.085(4) 0.220(9) 0.066(3) 0.012(5) 0.026(3) 0.045(5)
C2 0.076(2) 0.063(3) 0.055(2) -0.0014(18) 0.0195(19) -0.021(2)
C3 0.061(2) 0.096(3) 0.074(3) -0.022(2) 0.028(2) -0.035(2)
C13 0.135(4) 0.037(2) 0.059(2) -0.0073(17) 0.005(3) -0.008(2)
C12 0.113(4) 0.052(2) 0.068(3) 0.008(2) 0.025(2) 0.032(2)
C19 0.212(8) 0.087(4) 0.059(3) -0.003(3) 0.068(4) 0.021(5)
C16 0.114(5) 0.155(6) 0.096(4) 0.013(4) 0.044(4) -0.059(5)
C8 0.068(3) 0.081(3) 0.084(3) 0.012(2) 0.001(2) -0.023(2)

loop_
_atom_type_symbol
_atom_type_description
_atom_type_scat_dispersion_real
_atom_type_scat_dispersion_imag
_atom_type_scat_source
C C 0.0033 0.0016 'International Tables Vol C Tables 4.2.6.8 and 6.1.1.4'
H H 0.0000 0.0000 'International Tables Vol C Tables 4.2.6.8 and 6.1.1.4'
Fe Fe 0.3463 0.8444 'International Tables Vol C Tables 4.2.6.8 and 6.1.1.4'
N N 0.0061 0.0033 'International Tables Vol C Tables 4.2.6.8 and 6.1.1.4'
O O 0.0106 0.0060 'International Tables Vol C Tables 4.2.6.8 and 6.1.1.4'
Re Re -1.0185 7.2310 'International Tables Vol C Tables 4.2.6.8 and 6.1.1.4'
S S 0.1246 0.1234 'International Tables Vol C Tables 4.2.6.8 and 6.1.1.4'

loop_
_geom_angle_atom_site_label_1
_geom_angle_atom_site_label_2
_geom_angle_atom_site_label_3
_geom_angle
_geom_angle_site_symmetry_1
_geom_angle_site_symmetry_3
_geom_angle_publ_flag
C5 Re1 C4 35.47(13) . . ?
C5 Re1 C3 59.20(15) . . ?
C6 Re1 C5 145.54(17) . . ?
C6 Re1 C4 148.16(18) . . ?
C6 Re1 C1 109.83(17) . . ?
C6 Re1 C2 93.94(17) . . ?
C6 Re1 C3 112.72(18) . . ?
C1 Re1 C5 35.81(14) . . ?
C1 Re1 C4 59.57(15) . . ?
C1 Re1 C3 59.77(14) . . ?
C7 Re1 C5 125.54(18) . . ?
C7 Re1 C6 88.3(2) . . ?
C7 Re1 C4 97.75(18) . . ?
C7 Re1 C1 157.22(16) . . ?
C7 Re1 C2 132.36(18) . . ?
C7 Re1 C3 101.04(18) . . ?
C7 Re1 C8 90.5(2) . . ?
C2 Re1 C5 59.55(15) . . ?
C2 Re1 C4 59.19(18) . . ?
C2 Re1 C1 36.28(12) . . ?
C2 Re1 C3 35.46(16) . . ?
C3 Re1 C4 35.45(17) . . ?
C8 Re1 C5 95.11(18) . . ?
C8 Re1 C6 90.66(18) . . ?
C8 Re1 C4 120.36(18) . . ?
C8 Re1 C1 102.62(18) . . ?
C8 Re1 C2 136.93(19) . . ?
C8 Re1 C3 153.98(18) . . ?
C10 Fe1 C14 41.50(14) . . ?
C10 Fe1 C11 41.91(13) . . ?
C10 Fe1 C17 161.5(2) . . ?
C10 Fe1 C18 125.5(2) . . ?
C10 Fe1 C15 122.7(3) . . ?
C10 Fe1 C13 68.61(15) . . ?
C10 Fe1 C12 68.35(15) . . ?
C10 Fe1 C19 108.95(19) . . ?
C10 Fe1 C16 157.6(3) . . ?
C14 Fe1 C11 70.36(17) . . ?
C14 Fe1 C13 40.49(15) . . ?
C14 Fe1 C12 68.79(18) . . ?
C11 Fe1 C12 40.18(17) . . ?
C17 Fe1 C14 156.1(2) . . ?
C17 Fe1 C11 123.9(2) . . ?
C17 Fe1 C13 121.9(2) . . ?
C17 Fe1 C12 108.6(2) . . ?
C18 Fe1 C14 161.6(3) . . ?
C18 Fe1 C11 108.5(2) . . ?
C18 Fe1 C17 39.6(2) . . ?
C18 Fe1 C13 157.5(3) . . ?
C18 Fe1 C12 122.9(3) . . ?
C18 Fe1 C16 66.3(2) . . ?
C15 Fe1 C14 107.3(2) . . ?
C15 Fe1 C11 159.1(3) . . ?
C15 Fe1 C17 66.5(2) . . ?
C15 Fe1 C18 66.8(3) . . ?
C15 Fe1 C13 123.3(3) . . ?
C15 Fe1 C12 159.8(4) . . ?
C15 Fe1 C19 40.5(3) . . ?
C15 Fe1 C16 39.6(3) . . ?
C13 Fe1 C11 69.14(19) . . ?
C13 Fe1 C12 40.99(19) . . ?
C19 Fe1 C14 124.8(3) . . ?
C19 Fe1 C11 122.9(3) . . ?
C19 Fe1 C17 66.5(3) . . ?
C19 Fe1 C18 39.4(3) . . ?
C19 Fe1 C13 160.5(3) . . ?
C19 Fe1 C12 157.7(3) . . ?
C19 Fe1 C16 66.8(3) . . ?
C16 Fe1 C14 121.2(2) . . ?
C16 Fe1 C11 159.3(3) . . ?
C16 Fe1 C17 39.2(2) . . ?
C16 Fe1 C13 107.6(2) . . ?
C16 Fe1 C12 124.2(3) . . ?
O5 S1 N2 103.17(14) . . ?
O5 S1 C10 109.10(15) . . ?
O4 S1 O5 119.60(15) . . ?
O4 S1 N2 107.37(15) . . ?
O4 S1 C10 109.39(15) . . ?
N2 S1 C10 107.44(15) . . ?
C4 C5 Re1 72.5(2) . . ?
C4 C5 C1 108.5(4) . . ?
C1 C5 Re1 71.9(2) . . ?
O1 C6 Re1 177.8(4) . . ?
N1 N2 S1 113.1(2) . . ?
S1 C10 Fe1 124.37(16) . . ?
C14 C10 Fe1 70.84(19) . . ?
C14 C10 S1 126.1(3) . . ?
C14 C10 C11 109.8(3) . . ?
C11 C10 Fe1 70.91(19) . . ?
C11 C10 S1 124.1(3) . . ?
C9 N1 N2 115.3(3) . . ?
C10 C14 Fe1 67.66(18) . . ?
C13 C14 Fe1 69.9(2) . . ?
C13 C14 C10 106.4(4) . . ?
C5 C4 Re1 72.1(2) . . ?
C5 C4 C3 108.3(4) . . ?
C3 C4 Re1 72.2(2) . . ?
C10 C11 Fe1 67.18(19) . . ?
C12 C11 Fe1 70.8(2) . . ?
C12 C11 C10 106.0(4) . . ?
C5 C1 Re1 72.3(2) . . ?
C5 C1 C9 126.8(3) . . ?
C5 C1 C2 106.5(3) . . ?
C9 C1 Re1 124.2(2) . . ?
C2 C1 Re1 71.2(2) . . ?
C2 C1 C9 126.6(4) . . ?
N1 C9 C1 119.2(3) . . ?
O2 C7 Re1 178.2(4) . . ?
C18 C17 Fe1 70.1(3) . . ?
C16 C17 Fe1 70.3(3) . . ?
C16 C17 C18 108.2(6) . . ?
C17 C18 Fe1 70.3(3) . . ?
C19 C18 Fe1 70.0(3) . . ?
C19 C18 C17 108.4(6) . . ?
C19 C15 Fe1 70.1(3) . . ?
C16 C15 Fe1 70.9(3) . . ?
C16 C15 C19 107.6(6) . . ?
C1 C2 Re1 72.5(2) . . ?
C3 C2 Re1 73.3(2) . . ?
C3 C2 C1 108.7(4) . . ?
C4 C3 Re1 72.3(2) . . ?
C2 C3 Re1 71.3(2) . . ?
C2 C3 C4 108.0(4) . . ?
C14 C13 Fe1 69.6(2) . . ?
C14 C13 C12 108.9(4) . . ?
C12 C13 Fe1 70.5(2) . . ?
C11 C12 Fe1 69.0(2) . . ?
C11 C12 C13 108.8(4) . . ?
C13 C12 Fe1 68.5(2) . . ?
C18 C19 Fe1 70.6(3) . . ?
C18 C19 C15 107.4(6) . . ?
C15 C19 Fe1 69.4(3) . . ?
C17 C16 Fe1 70.4(3) . . ?
C17 C16 C15 108.5(6) . . ?
C15 C16 Fe1 69.5(3) . . ?
O3 C8 Re1 177.3(5) . . ?

loop_
_geom_bond_atom_site_label_1
_geom_bond_atom_site_label_2
_geom_bond_distance
_geom_bond_site_symmetry_2
_geom_bond_publ_flag
Re1 C5 2.302(4) . ?
Re1 C6 1.911(4) . ?
Re1 C4 2.308(4) . ?
Re1 C1 2.298(4) . ?
Re1 C7 1.896(5) . ?
Re1 C2 2.280(4) . ?
Re1 C3 2.306(4) . ?
Re1 C8 1.904(4) . ?
Fe1 C10 1.983(3) . ?
Fe1 C14 2.025(3) . ?
Fe1 C11 2.033(4) . ?
Fe1 C17 2.021(4) . ?
Fe1 C18 2.018(5) . ?
Fe1 C15 2.002(5) . ?
Fe1 C13 2.029(4) . ?
Fe1 C12 2.056(4) . ?
Fe1 C19 2.011(5) . ?
Fe1 C16 2.020(5) . ?
S1 O5 1.436(2) . ?
S1 O4 1.419(2) . ?
S1 N2 1.651(3) . ?
S1 C10 1.724(3) . ?
O1 C6 1.147(5) . ?
C5 C4 1.404(5) . ?
C5 C1 1.414(5) . ?
N2 N1 1.402(4) . ?
C10 C14 1.421(5) . ?
C10 C11 1.437(5) . ?
N1 C9 1.257(4) . ?
C14 C13 1.403(5) . ?
O2 C7 1.156(6) . ?
C4 C3 1.404(7) . ?
C11 C12 1.405(6) . ?
C1 C9 1.462(5) . ?
C1 C2 1.426(5) . ?
O3 C8 1.149(5) . ?
C17 C18 1.369(8) . ?
C17 C16 1.357(8) . ?
C18 C19 1.359(9) . ?
C15 C19 1.389(10) . ?
C15 C16 1.361(10) . ?
C2 C3 1.397(6) . ?
C13 C12 1.430(7) . ?
